data_4060615
loop_
_publ_author_name
'Crossley, Ian R.'
'Hill, Anthony F.'
'Willis, Anthony C.'

_publ_section_title
;
 Metallaboratranes: Tris(methimazolyl)borane Complexes of Rhodium(I)
;
_journal_coden_ASTM ORGND7
_journal_issue 1
_journal_name_full Organometallics
_journal_page_first 289
_journal_page_last 299
_journal_paper_doi 10.1021/om050772+
_journal_volume 25
_journal_year 2006
_chemical_formula_moiety ' 2(C18 H33 B N6 P2 Rh S3 +), 2(Cl -), 2(H2 O), C H Cl3, 0.5(C4 H10 O) '
_chemical_formula_sum 'C39 H76 B2 Cl5 N12 O2.5 P4 Rh2 S6'
_chemical_formula_weight 1474.06
_space_group_IT_number 19
_symmetry_cell_setting orthorhombic
_symmetry_space_group_name_Hall 'P 2ac 2ab'
_symmetry_space_group_name_H-M 'P 21 21 21'
_cell_angle_alpha 90
_cell_angle_beta 90
_cell_angle_gamma 90
_cell_formula_units_Z 4
_cell_length_a 9.1802(2)
_cell_length_b 21.9173(5)
_cell_length_c 32.4110(8)
_cell_measurement_temperature 200
_cell_volume 6521.3(3)
_diffrn_ambient_temperature 200
_exptl_crystal_density_diffrn 1.502
_cod_depositor_comments
;
The following automatic conversions were performed:
'_symmetry_cell_setting' value 'Orthorhombic' changed to 'orthorhombic'
according to '/home/saulius/struct/CIF-dictionaries/cif_core.dic'
dictionary named 'cif_core.dic' version 2.4.1 from 2010-06-29.

Automatic conversion script
Id: cif_fix_enum 1527 2010-12-29 10:47:43Z saulius 

 Updated bibliographic information.

 Antanas Vaitkus,
 2019-10-02
;
_cod_original_sg_symbol_H-M 'P 21 21 21 '
_cod_original_formula_sum ' C39 H76 B2 Cl5 N12 O2.5 P4 Rh2 S6 '
_cod_database_code 4060615

loop_
_symmetry_equiv_pos_as_xyz
x,y,z
x+1/2,-y+1/2,-z
-x,y+1/2,-z+1/2
-x+1/2,-y,z+1/2

loop_
_atom_site_label
_atom_site_type_symbol
_atom_site_fract_x
_atom_site_fract_y
_atom_site_fract_z
_atom_site_U_iso_or_equiv
_atom_site_occupancy
_atom_site_adp_type
_atom_site_refinement_flags_posn
_atom_site_refinement_flags_adp
_atom_site_refinement_flags_occupancy
_atom_site_disorder_assembly
_atom_site_disorder_group
_atom_site_attached_hydrogens
Rh1 Rh 0.68617(7) 0.32007(2) 0.10427(2) 0.0281 1.0000 Uani . . . . . .
Rh2 Rh 0.82655(8) 0.19018(2) 0.39479(2) 0.0284 1.0000 Uani . . . . . .
Cl1 Cl 1.3355(3) 0.12539(10) 0.23573(8) 0.0453 1.0000 Uani . . . . . .
Cl2 Cl 0.1524(3) 0.39583(10) 0.27019(8) 0.0483 1.0000 Uani . . . . . .
Cl31 Cl 0.8161(7) 0.07522(16) 0.06011(13) 0.1373 1.0000 Uani D . . . . .
Cl32 Cl 0.8055(6) -0.05330(16) 0.04434(12) 0.1206 1.0000 Uani D . . . . .
Cl33 Cl 0.5376(12) 0.0159(4) 0.0651(3) 0.1075 0.5000 Uani D . . . . .
Cl34 Cl 1.0801(15) -0.0009(7) 0.0719(5) 0.1855 0.5000 Uani . . . . . .
S11 S 0.8590(3) 0.24083(10) 0.09379(7) 0.0383 1.0000 Uani . . . . . .
S12 S 0.5388(3) 0.40012(11) 0.12923(8) 0.0401 1.0000 Uani . . . . . .
S13 S 0.8234(3) 0.38842(9) 0.06047(7) 0.0365 1.0000 Uani . . . . . .
S21 S 0.9380(3) 0.10268(10) 0.36660(8) 0.0367 1.0000 Uani . . . . . .
S22 S 0.6852(3) 0.27747(9) 0.41060(7) 0.0380 1.0000 Uani . . . . . .
S23 S 0.6840(3) 0.12613(9) 0.44086(7) 0.0369 1.0000 Uani . . . . . .
P11 P 0.5367(3) 0.29642(12) 0.04338(9) 0.0439 1.0000 Uani . . . . . .
P12 P 0.5557(3) 0.25859(11) 0.14801(9) 0.0402 1.0000 Uani . . . . . .
P21 P 1.0107(3) 0.20044(12) 0.44998(9) 0.0459 1.0000 Uani . . . . . .
P22 P 0.9483(3) 0.25233(10) 0.34955(8) 0.0337 1.0000 Uani . . . . . .
O41 O 0.7578(10) 0.0031(3) 0.1669(2) 0.0846 1.0000 Uani . . . . . .
O51 O 0.4591(14) 0.0252(4) 0.1763(3) 0.1096 1.0000 Uani . . . . . .
O403 O 1.2677(17) 0.0078(7) 0.1098(5) 0.081(5) 0.5000 Uiso D . . . . .
N112 N 0.9107(7) 0.2881(3) 0.1699(2) 0.0243 1.0000 Uani . . . . . .
N115 N 1.0149(8) 0.1993(3) 0.1614(2) 0.0315 1.0000 Uani . . . . . .
N122 N 0.7524(7) 0.3849(3) 0.1853(2) 0.0254 1.0000 Uani . . . . . .
N125 N 0.5800(7) 0.4448(3) 0.2080(2) 0.0324 1.0000 Uani . . . . . .
N132 N 0.9591(7) 0.3871(3) 0.1339(2) 0.0264 1.0000 Uani . . . . . .
N135 N 1.0748(8) 0.4420(3) 0.0890(3) 0.0361 1.0000 Uani . . . . . .
N212 N 0.7348(7) 0.1404(3) 0.3117(2) 0.0306 1.0000 Uani . . . . . .
N215 N 0.8896(8) 0.0771(3) 0.2841(2) 0.0338 1.0000 Uani . . . . . .
N222 N 0.5746(8) 0.2298(3) 0.3403(2) 0.0314 1.0000 Uani . . . . . .
N225 N 0.4870(8) 0.3198(3) 0.3540(2) 0.0378 1.0000 Uani . . . . . .
N232 N 0.5486(9) 0.1246(3) 0.3667(2) 0.0333 1.0000 Uani . . . . . .
N235 N 0.4436(9) 0.0647(3) 0.4124(3) 0.0396 1.0000 Uani . . . . . .
C111 C 0.9291(9) 0.2419(4) 0.1424(3) 0.0298 1.0000 Uani . . . . . .
C113 C 0.9901(10) 0.2757(4) 0.2057(3) 0.0346 1.0000 Uani . . . . . .
C114 C 1.0512(11) 0.2200(4) 0.2008(3) 0.0405 1.0000 Uani . . . . . .
C116 C 1.0532(12) 0.1399(4) 0.1438(3) 0.0520 1.0000 Uani . . . . . .
C121 C 0.6266(9) 0.4106(4) 0.1758(3) 0.0292 1.0000 Uani . . . . . .
C123 C 0.7909(10) 0.4043(4) 0.2252(3) 0.0337 1.0000 Uani . . . . . .
C124 C 0.6828(10) 0.4401(3) 0.2379(3) 0.0333 1.0000 Uani . . . . . .
C126 C 0.4439(9) 0.4769(4) 0.2109(3) 0.0448 1.0000 Uani . . . . . .
C131 C 0.9542(9) 0.4070(4) 0.0948(2) 0.0259 1.0000 Uani . . . . . .
C133 C 1.0830(10) 0.4095(4) 0.1528(3) 0.0344 1.0000 Uani . . . . . .
C134 C 1.1558(11) 0.4441(4) 0.1254(3) 0.0400 1.0000 Uani . . . . . .
C136 C 1.1093(12) 0.4722(4) 0.0507(3) 0.0479 1.0000 Uani . . . . . .
C141 C 0.6125(13) 0.3236(6) -0.0055(3) 0.0711 1.0000 Uani . . . . . .
C142 C 0.3537(13) 0.3267(6) 0.0401(4) 0.0781 1.0000 Uani . . . . . .
C143 C 0.5125(13) 0.2165(5) 0.0307(4) 0.0642 1.0000 Uani . . . . . .
C151 C 0.3612(12) 0.2565(6) 0.1391(4) 0.0721 1.0000 Uani . . . . . .
C152 C 0.6005(13) 0.1776(4) 0.1489(4) 0.0747 1.0000 Uani . . . . . .
C153 C 0.5543(13) 0.2731(5) 0.2032(3) 0.0638 1.0000 Uani . . . . . .
C211 C 0.8542(9) 0.1060(4) 0.3198(3) 0.0325 1.0000 Uani . . . . . .
C213 C 0.6984(9) 0.1329(4) 0.2705(3) 0.0343 1.0000 Uani . . . . . .
C214 C 0.7934(10) 0.0932(4) 0.2533(3) 0.0357 1.0000 Uani . . . . . .
C216 C 1.0198(11) 0.0377(4) 0.2795(3) 0.0503 1.0000 Uani . . . . . .
C221 C 0.5782(10) 0.2760(4) 0.3674(3) 0.0355 1.0000 Uani . . . . . .
C223 C 0.4769(9) 0.2453(4) 0.3096(3) 0.0348 1.0000 Uani . . . . . .
C224 C 0.4232(9) 0.3014(4) 0.3178(3) 0.0407 1.0000 Uani . . . . . .
C226 C 0.4632(13) 0.3791(4) 0.3748(4) 0.0655 1.0000 Uani . . . . . .
C231 C 0.5531(10) 0.1046(4) 0.4062(3) 0.0369 1.0000 Uani . . . . . .
C233 C 0.4262(11) 0.0978(4) 0.3489(3) 0.0415 1.0000 Uani . . . . . .
C234 C 0.3646(11) 0.0612(4) 0.3769(3) 0.0397 1.0000 Uani . . . . . .
C236 C 0.4118(13) 0.0330(4) 0.4514(3) 0.0556 1.0000 Uani . . . . . .
C241 C 0.9896(17) 0.1459(6) 0.4907(4) 0.1000 1.0000 Uani . . . . . .
C242 C 1.0202(15) 0.2707(5) 0.4792(4) 0.0693 1.0000 Uani . . . . . .
C243 C 1.1976(12) 0.1878(6) 0.4364(4) 0.0840 1.0000 Uani . . . . . .
C251 C 1.0456(11) 0.3153(4) 0.3728(3) 0.0502 1.0000 Uani . . . . . .
C252 C 1.0888(11) 0.2178(4) 0.3174(3) 0.0524 1.0000 Uani . . . . . .
C253 C 0.8471(10) 0.2940(4) 0.3102(3) 0.0440 1.0000 Uani . . . . . .
C301 C 0.7248(17) 0.0086(6) 0.0722(6) 0.068(7) 0.5000 Uiso D . . . . .
C302 C 0.883(3) 0.0020(12) 0.0736(9) 0.085(8) 0.5000 Uiso . . . . . .
C401 C 1.131(2) -0.0320(9) 0.1665(5) 0.048(5) 0.5000 Uiso D . . . . .
C402 C 1.131(2) -0.0215(11) 0.1200(6) 0.077(7) 0.5000 Uiso D . . . . .
C404 C 1.278(4) 0.0235(18) 0.0663(8) 0.142(14) 0.5000 Uiso D . . . . .
C405 C 1.428(5) 0.052(2) 0.0619(16) 0.19(2) 0.5000 Uiso D . . . . .
B1 B 0.8342(13) 0.3462(4) 0.1527(3) 0.0349 1.0000 Uani . . . . . .
B2 B 0.6607(12) 0.1705(4) 0.3500(3) 0.0290 1.0000 Uani . . . . . .
H1131 H 0.9999(10) 0.3029(4) 0.2303(3) 0.0415 1.0000 Uiso R . . . . .
H1141 H 1.1114(11) 0.1977(4) 0.2216(3) 0.0486 1.0000 Uiso R . . . . .
H1161 H 1.1168(12) 0.1171(4) 0.1636(3) 0.0624 1.0000 Uiso R . . . . .
H1162 H 1.1065(12) 0.1460(4) 0.1172(3) 0.0624 1.0000 Uiso R . . . . .
H1163 H 0.9623(12) 0.1159(4) 0.1386(3) 0.0624 1.0000 Uiso R . . . . .
H1231 H 0.8812(10) 0.3934(4) 0.2408(3) 0.0404 1.0000 Uiso R . . . . .
H1241 H 0.6780(10) 0.4606(3) 0.2654(3) 0.0399 1.0000 Uiso R . . . . .
H1261 H 0.4381(9) 0.4984(4) 0.2381(3) 0.0537 1.0000 Uiso R . . . . .
H1262 H 0.4373(9) 0.5076(4) 0.1881(3) 0.0537 1.0000 Uiso R . . . . .
H1263 H 0.3615(9) 0.4473(4) 0.2085(3) 0.0537 1.0000 Uiso R . . . . .
H1331 H 1.1134(10) 0.4014(4) 0.1819(3) 0.0412 1.0000 Uiso R . . . . .
H1341 H 1.2490(11) 0.4667(4) 0.1301(3) 0.0480 1.0000 Uiso R . . . . .
H1361 H 1.2027(12) 0.4953(4) 0.0538(3) 0.0574 1.0000 Uiso R . . . . .
H1362 H 1.0293(12) 0.5012(4) 0.0434(3) 0.0574 1.0000 Uiso R . . . . .
H1363 H 1.1199(12) 0.4411(4) 0.0283(3) 0.0574 1.0000 Uiso R . . . . .
H1411 H 0.7160(13) 0.3099(6) -0.0079(3) 0.0853 1.0000 Uiso R . . . . .
H1412 H 0.6084(13) 0.3692(6) -0.0063(3) 0.0853 1.0000 Uiso R . . . . .
H1413 H 0.5544(13) 0.3066(6) -0.0289(3) 0.0853 1.0000 Uiso R . . . . .
H1421 H 0.2980(13) 0.3151(6) 0.0654(4) 0.0938 1.0000 Uiso R . . . . .
H1422 H 0.3580(13) 0.3722(6) 0.0378(4) 0.0938 1.0000 Uiso R . . . . .
H1423 H 0.3041(13) 0.3096(6) 0.0152(4) 0.0938 1.0000 Uiso R . . . . .
H1431 H 0.4705(13) 0.1945(5) 0.0550(4) 0.0771 1.0000 Uiso R . . . . .
H1432 H 0.6089(13) 0.1982(5) 0.0234(4) 0.0771 1.0000 Uiso R . . . . .
H1433 H 0.4447(13) 0.2127(5) 0.0067(4) 0.0771 1.0000 Uiso R . . . . .
H1511 H 0.3224(12) 0.2991(6) 0.1379(4) 0.0866 1.0000 Uiso R . . . . .
H1512 H 0.3126(12) 0.2338(6) 0.1620(4) 0.0866 1.0000 Uiso R . . . . .
H1513 H 0.3410(12) 0.2354(6) 0.1123(4) 0.0866 1.0000 Uiso R . . . . .
H1521 H 0.7074(13) 0.1725(4) 0.1537(4) 0.0897 1.0000 Uiso R . . . . .
H1522 H 0.5452(13) 0.1572(4) 0.1716(4) 0.0897 1.0000 Uiso R . . . . .
H1523 H 0.5736(13) 0.1587(4) 0.1219(4) 0.0897 1.0000 Uiso R . . . . .
H1531 H 0.6567(13) 0.2757(5) 0.2135(3) 0.0766 1.0000 Uiso R . . . . .
H1532 H 0.5029(13) 0.3125(5) 0.2087(3) 0.0766 1.0000 Uiso R . . . . .
H1533 H 0.5024(13) 0.2392(5) 0.2176(3) 0.0766 1.0000 Uiso R . . . . .
H2131 H 0.6156(9) 0.1533(4) 0.2560(3) 0.0412 1.0000 Uiso R . . . . .
H2141 H 0.7938(10) 0.0786(4) 0.2241(3) 0.0429 1.0000 Uiso R . . . . .
H2161 H 1.0241(11) 0.0213(4) 0.2508(3) 0.0603 1.0000 Uiso R . . . . .
H2162 H 1.1095(11) 0.0622(4) 0.2853(3) 0.0603 1.0000 Uiso R . . . . .
H2163 H 1.0138(11) 0.0031(4) 0.2995(3) 0.0603 1.0000 Uiso R . . . . .
H2231 H 0.4504(9) 0.2194(4) 0.2854(3) 0.0417 1.0000 Uiso R . . . . .
H2241 H 0.3512(9) 0.3248(4) 0.3009(3) 0.0488 1.0000 Uiso R . . . . .
H2261 H 0.3906(13) 0.4036(4) 0.3588(4) 0.0786 1.0000 Uiso R . . . . .
H2262 H 0.4254(13) 0.3719(4) 0.4033(4) 0.0786 1.0000 Uiso R . . . . .
H2263 H 0.5574(13) 0.4019(4) 0.3763(4) 0.0786 1.0000 Uiso R . . . . .
H2331 H 0.3906(11) 0.1048(4) 0.3201(3) 0.0498 1.0000 Uiso R . . . . .
H2341 H 0.2758(11) 0.0357(4) 0.3725(3) 0.0476 1.0000 Uiso R . . . . .
H2361 H 0.3250(13) 0.0060(4) 0.4476(3) 0.0667 1.0000 Uiso R . . . . .
H2362 H 0.3912(13) 0.0637(4) 0.4734(3) 0.0667 1.0000 Uiso R . . . . .
H2363 H 0.4977(13) 0.0077(4) 0.4595(3) 0.0667 1.0000 Uiso R . . . . .
H2411 H 0.9827(17) 0.1039(6) 0.4788(4) 0.1200 1.0000 Uiso R . . . . .
H2412 H 1.0756(17) 0.1481(6) 0.5096(4) 0.1200 1.0000 Uiso R . . . . .
H2413 H 0.8988(17) 0.1551(6) 0.5066(4) 0.1200 1.0000 Uiso R . . . . .
H2421 H 1.0323(15) 0.3059(5) 0.4599(4) 0.0831 1.0000 Uiso R . . . . .
H2422 H 1.1052(15) 0.2689(5) 0.4985(4) 0.0831 1.0000 Uiso R . . . . .
H2423 H 0.9285(15) 0.2759(5) 0.4955(4) 0.0831 1.0000 Uiso R . . . . .
H2431 H 1.2255(12) 0.2158(6) 0.4134(4) 0.1008 1.0000 Uiso R . . . . .
H2432 H 1.2608(12) 0.1960(6) 0.4609(4) 0.1008 1.0000 Uiso R . . . . .
H2433 H 1.2106(12) 0.1445(6) 0.4273(4) 0.1008 1.0000 Uiso R . . . . .
H2511 H 0.9785(11) 0.3382(4) 0.3916(3) 0.0603 1.0000 Uiso R . . . . .
H2512 H 1.1298(11) 0.2992(4) 0.3891(3) 0.0603 1.0000 Uiso R . . . . .
H2513 H 1.0821(11) 0.3432(4) 0.3507(3) 0.0603 1.0000 Uiso R . . . . .
H2521 H 1.0473(11) 0.1817(4) 0.3026(3) 0.0629 1.0000 Uiso R . . . . .
H2522 H 1.1719(11) 0.2043(4) 0.3352(3) 0.0629 1.0000 Uiso R . . . . .
H2523 H 1.1242(11) 0.2483(4) 0.2968(3) 0.0629 1.0000 Uiso R . . . . .
H2531 H 0.7858(10) 0.2648(4) 0.2941(3) 0.0528 1.0000 Uiso R . . . . .
H2532 H 0.7831(10) 0.3250(4) 0.3238(3) 0.0528 1.0000 Uiso R . . . . .
H2533 H 0.9169(10) 0.3150(4) 0.2913(3) 0.0528 1.0000 Uiso R . . . . .
H3011 H 0.7356(17) -0.0006(6) 0.1023(6) 0.0816 0.5000 Uiso R . . . . .
H3021 H 0.854(3) -0.0060(12) 0.1028(9) 0.1019 0.5000 Uiso R . . . . .
H4011 H 1.038(2) -0.0523(9) 0.1749(5) 0.0577 0.5000 Uiso R . . . . .
H4012 H 1.215(2) -0.0587(9) 0.1741(5) 0.0577 0.5000 Uiso R . . . . .
H4013 H 1.140(2) 0.0080(9) 0.1811(5) 0.0577 0.5000 Uiso R . . . . .
H4021 H 1.122(2) -0.0614(11) 0.1051(6) 0.0926 0.5000 Uiso R . . . . .
H4022 H 1.047(2) 0.0054(11) 0.1121(6) 0.0926 0.5000 Uiso R . . . . .
H4041 H 1.269(4) -0.0137(18) 0.0487(8) 0.1704 0.5000 Uiso R . . . . .
H4042 H 1.200(4) 0.0535(18) 0.0585(8) 0.1704 0.5000 Uiso R . . . . .
H4051 H 1.444(5) 0.064(2) 0.0325(16) 0.2242 0.5000 Uiso R . . . . .
H4052 H 1.504(5) 0.021(2) 0.0702(16) 0.2242 0.5000 Uiso R . . . . .
H4053 H 1.436(5) 0.088(2) 0.0800(16) 0.2242 0.5000 Uiso R . . . . .

loop_
_atom_site_aniso_label
_atom_site_aniso_U_11
_atom_site_aniso_U_22
_atom_site_aniso_U_33
_atom_site_aniso_U_23
_atom_site_aniso_U_13
_atom_site_aniso_U_12
Rh1 0.0294(4) 0.0261(3) 0.0287(4) -0.0010(3) -0.0005(4) -0.0016(3)
Rh2 0.0348(4) 0.0234(3) 0.0272(4) -0.0021(3) -0.0016(4) 0.0020(3)
Cl1 0.0373(14) 0.0475(12) 0.0512(15) 0.0064(11) -0.0050(13) -0.0011(11)
Cl2 0.0494(16) 0.0408(12) 0.0547(16) 0.0116(11) -0.0115(13) -0.0076(12)
Cl31 0.229(5) 0.069(2) 0.114(3) 0.024(2) -0.053(4) -0.050(3)
Cl32 0.192(5) 0.083(2) 0.086(2) -0.0309(19) 0.019(3) -0.056(3)
Cl33 0.147(8) 0.109(6) 0.067(5) 0.012(4) 0.018(5) -0.008(6)
Cl34 0.160(12) 0.215(14) 0.181(14) -0.069(10) 0.028(9) -0.023(10)
S11 0.0469(15) 0.0339(11) 0.0340(14) -0.0095(9) -0.0030(10) 0.0066(10)
S12 0.0374(14) 0.0416(13) 0.0412(16) -0.0075(11) -0.0059(13) 0.0109(11)
S13 0.0398(14) 0.0371(11) 0.0325(14) 0.0040(9) -0.0011(13) -0.0043(12)
S21 0.0419(15) 0.0308(12) 0.0374(15) -0.0053(10) -0.0046(12) 0.0095(11)
S22 0.0490(15) 0.0305(11) 0.0345(13) -0.0049(9) 0.0032(12) 0.0091(12)
S23 0.0511(15) 0.0306(10) 0.0291(13) 0.0024(9) -0.0012(13) -0.0002(12)
P11 0.0438(16) 0.0466(15) 0.0414(16) -0.0049(12) -0.0102(13) -0.0029(12)
P12 0.0414(16) 0.0339(13) 0.0454(18) 0.0008(12) 0.0000(13) -0.0081(12)
P21 0.0621(19) 0.0359(13) 0.0397(16) -0.0038(12) -0.0184(13) 0.0000(12)
P22 0.0330(14) 0.0358(13) 0.0324(16) -0.0028(11) 0.0045(12) -0.0061(11)
O41 0.143(8) 0.063(5) 0.048(5) -0.004(4) -0.030(5) -0.006(5)
O51 0.212(12) 0.046(5) 0.071(6) -0.001(4) -0.017(7) -0.003(6)
N112 0.027(4) 0.022(3) 0.024(4) -0.003(3) 0.003(3) 0.002(3)
N115 0.034(4) 0.022(4) 0.039(5) 0.001(3) -0.004(3) 0.010(3)
N122 0.029(4) 0.028(4) 0.019(4) 0.002(3) 0.003(3) 0.002(3)
N125 0.025(4) 0.038(4) 0.034(4) -0.008(4) 0.001(3) 0.003(3)
N132 0.014(4) 0.027(4) 0.038(5) -0.009(3) -0.003(4) -0.002(3)
N135 0.030(4) 0.026(4) 0.053(6) 0.000(3) 0.008(4) 0.001(3)
N212 0.030(4) 0.038(4) 0.023(4) -0.005(3) -0.001(3) -0.002(3)
N215 0.034(4) 0.023(4) 0.044(5) -0.012(3) 0.010(4) -0.005(3)
N222 0.029(4) 0.033(4) 0.033(5) 0.003(3) -0.003(4) 0.001(3)
N225 0.041(5) 0.023(4) 0.050(5) 0.005(4) -0.001(4) 0.007(4)
N232 0.046(5) 0.028(4) 0.026(5) 0.005(3) 0.000(4) 0.001(4)
N235 0.046(5) 0.033(4) 0.040(5) 0.002(4) -0.002(5) -0.003(4)
C111 0.021(5) 0.030(5) 0.039(6) -0.005(4) 0.005(4) -0.002(4)
C113 0.052(6) 0.030(5) 0.021(5) 0.004(4) -0.012(4) 0.005(4)
C114 0.045(6) 0.044(6) 0.033(6) 0.003(4) 0.000(5) 0.000(5)
C116 0.066(7) 0.035(5) 0.055(7) -0.014(5) -0.001(6) 0.026(5)
C121 0.023(5) 0.037(5) 0.028(5) 0.002(4) 0.008(4) -0.005(4)
C123 0.041(6) 0.031(4) 0.029(5) -0.004(4) 0.002(4) -0.003(4)
C124 0.035(5) 0.031(4) 0.033(5) -0.004(4) 0.003(5) -0.004(5)
C126 0.032(5) 0.039(5) 0.063(7) -0.010(5) 0.025(5) -0.002(4)
C131 0.034(5) 0.029(4) 0.016(5) 0.001(4) 0.001(4) 0.005(4)
C133 0.025(5) 0.041(5) 0.037(6) 0.008(5) -0.002(5) -0.003(4)
C134 0.030(6) 0.040(5) 0.050(7) -0.005(4) -0.018(6) -0.002(5)
C136 0.060(7) 0.038(5) 0.046(7) 0.017(5) 0.001(6) -0.007(5)
C141 0.077(8) 0.088(9) 0.048(7) 0.001(6) -0.008(6) -0.020(7)
C142 0.077(9) 0.088(9) 0.069(8) -0.003(7) -0.014(7) 0.010(7)
C143 0.079(8) 0.050(6) 0.063(8) -0.024(6) -0.012(6) -0.012(6)
C151 0.065(8) 0.083(8) 0.069(8) 0.008(6) 0.007(6) -0.014(6)
C152 0.102(9) 0.024(5) 0.098(9) 0.004(6) 0.028(8) -0.019(6)
C153 0.084(8) 0.061(7) 0.046(6) 0.001(5) 0.017(6) -0.028(6)
C211 0.022(5) 0.034(5) 0.042(6) -0.005(4) 0.008(4) 0.000(4)
C213 0.022(5) 0.040(5) 0.040(5) -0.008(4) -0.005(4) -0.007(4)
C214 0.049(6) 0.036(4) 0.023(5) 0.005(4) -0.006(4) -0.003(5)
C216 0.061(7) 0.032(5) 0.057(7) -0.015(5) 0.012(6) 0.004(5)
C221 0.049(6) 0.017(4) 0.040(6) -0.001(4) 0.008(5) 0.005(4)
C223 0.035(5) 0.040(5) 0.029(5) 0.001(4) -0.002(4) -0.003(4)
C224 0.033(5) 0.035(5) 0.054(7) 0.011(5) -0.009(5) 0.011(4)
C226 0.082(8) 0.029(5) 0.086(9) -0.007(5) 0.005(7) 0.020(5)
C231 0.036(6) 0.020(4) 0.056(8) 0.006(4) 0.014(5) 0.006(4)
C233 0.045(7) 0.037(5) 0.042(7) -0.011(5) -0.002(6) 0.000(5)
C234 0.037(6) 0.037(5) 0.045(7) 0.002(4) 0.008(5) -0.008(4)
C236 0.078(8) 0.040(6) 0.049(8) 0.000(5) 0.027(6) -0.007(5)
C241 0.151(14) 0.068(8) 0.081(9) 0.030(7) -0.082(10) -0.043(8)
C242 0.105(10) 0.050(7) 0.053(7) -0.022(6) -0.004(7) -0.010(6)
C243 0.069(8) 0.110(10) 0.073(8) -0.031(7) -0.047(7) 0.023(8)
C251 0.069(7) 0.040(5) 0.041(5) -0.005(5) -0.002(5) -0.018(5)
C252 0.058(7) 0.041(6) 0.058(7) 0.002(5) 0.011(5) -0.012(5)
C253 0.049(6) 0.047(5) 0.036(5) 0.011(4) -0.006(5) -0.011(4)
B1 0.025(6) 0.031(5) 0.048(7) 0.000(5) 0.005(6) -0.001(5)
B2 0.035(6) 0.034(5) 0.018(5) -0.006(4) -0.007(5) 0.004(5)

loop_
_geom_bond_atom_site_label_1
_geom_bond_site_symmetry_1
_geom_bond_atom_site_label_2
_geom_bond_site_symmetry_2
_geom_bond_distance
_geom_bond_publ_flag
Rh1 . S11 . 2.377(2) yes
Rh1 . S12 . 2.359(2) yes
Rh1 . S13 . 2.418(2) yes
Rh1 . P11 . 2.459(3) yes
Rh1 . P12 . 2.293(3) yes
Rh1 . B1 . 2.153(11) yes
Rh2 . S21 . 2.358(2) yes
Rh2 . S22 . 2.368(2) yes
Rh2 . S23 . 2.432(3) yes
Rh2 . P21 . 2.471(3) yes
Rh2 . P22 . 2.292(3) yes
Rh2 . B2 . 2.148(10) yes
Cl31 . C301 . 1.728(15) yes
Cl31 . C302 . 1.77(3) yes
Cl32 . C301 . 1.790(15) yes
Cl32 . C302 . 1.70(3) yes
Cl33 . C301 . 1.741(15) yes
Cl34 . C302 . 1.81(3) yes
S11 . C111 . 1.703(10) yes
S12 . C121 . 1.726(10) yes
S13 . C131 . 1.686(9) yes
S21 . C211 . 1.702(10) yes
S22 . C221 . 1.710(10) yes
S23 . C231 . 1.712(10) yes
P11 . C141 . 1.829(11) yes
P11 . C142 . 1.809(12) yes
P11 . C143 . 1.813(10) yes
P12 . C151 . 1.809(11) yes
P12 . C152 . 1.822(10) yes
P12 . C153 . 1.815(10) yes
P21 . C241 . 1.793(11) yes
P21 . C242 . 1.810(10) yes
P21 . C243 . 1.793(12) yes
P22 . C251 . 1.808(9) yes
P22 . C252 . 1.823(10) yes
P22 . C253 . 1.822(8) yes
O403 . C402 . 1.450(16) yes
O403 . C404 . 1.455(18) yes
N112 . C111 . 1.358(10) yes
N112 . C113 . 1.396(10) yes
N112 . B1 . 1.559(12) yes
N115 . C111 . 1.368(11) yes
N115 . C114 . 1.395(11) yes
N115 . C116 . 1.465(10) yes
N122 . C121 . 1.321(10) yes
N122 . C123 . 1.405(10) yes
N122 . B1 . 1.551(12) yes
N125 . C121 . 1.355(11) yes
N125 . C124 . 1.355(11) yes
N125 . C126 . 1.438(11) yes
N132 . C131 . 1.341(10) yes
N132 . C133 . 1.382(11) yes
N132 . B1 . 1.576(12) yes
N135 . C131 . 1.361(11) yes
N135 . C134 . 1.393(12) yes
N135 . C136 . 1.443(12) yes
N212 . C211 . 1.357(11) yes
N212 . C213 . 1.384(10) yes
N212 . B2 . 1.561(12) yes
N215 . C211 . 1.360(11) yes
N215 . C214 . 1.377(11) yes
N215 . C216 . 1.482(11) yes
N222 . C221 . 1.341(11) yes
N222 . C223 . 1.382(11) yes
N222 . B2 . 1.552(11) yes
N225 . C221 . 1.346(11) yes
N225 . C224 . 1.371(11) yes
N225 . C226 . 1.480(11) yes
N232 . C231 . 1.352(12) yes
N232 . C233 . 1.392(13) yes
N232 . B2 . 1.540(13) yes
N235 . C231 . 1.348(11) yes
N235 . C234 . 1.364(12) yes
N235 . C236 . 1.469(13) yes
C113 . C114 . 1.353(12) yes
C113 . H1131 . 1.000 no
C114 . H1141 . 1.000 no
C116 . H1161 . 1.000 no
C116 . H1162 . 1.000 no
C116 . H1163 . 1.000 no
C123 . C124 . 1.331(12) yes
C123 . H1231 . 1.000 no
C124 . H1241 . 1.000 no
C126 . H1261 . 1.000 no
C126 . H1262 . 1.000 no
C126 . H1263 . 1.000 no
C133 . C134 . 1.346(13) yes
C133 . H1331 . 1.000 no
C134 . H1341 . 1.000 no
C136 . H1361 . 1.000 no
C136 . H1362 . 1.000 no
C136 . H1363 . 1.000 no
C141 . H1411 . 1.000 no
C141 . H1412 . 1.000 no
C141 . H1413 . 1.000 no
C142 . H1421 . 1.000 no
C142 . H1422 . 1.000 no
C142 . H1423 . 1.000 no
C143 . H1431 . 1.000 no
C143 . H1432 . 1.000 no
C143 . H1433 . 1.000 no
C151 . H1511 . 1.000 no
C151 . H1512 . 1.000 no
C151 . H1513 . 1.000 no
C152 . H1521 . 1.000 no
C152 . H1522 . 1.000 no
C152 . H1523 . 1.000 no
C153 . H1531 . 1.000 no
C153 . H1532 . 1.000 no
C153 . H1533 . 1.000 no
C213 . C214 . 1.351(12) yes
C213 . H2131 . 1.000 no
C214 . H2141 . 1.000 no
C216 . H2161 . 1.000 no
C216 . H2162 . 1.000 no
C216 . H2163 . 1.000 no
C223 . C224 . 1.351(12) yes
C223 . H2231 . 1.000 no
C224 . H2241 . 1.000 no
C226 . H2261 . 1.000 no
C226 . H2262 . 1.000 no
C226 . H2263 . 1.000 no
C233 . C234 . 1.335(13) yes
C233 . H2331 . 1.000 no
C234 . H2341 . 1.000 no
C236 . H2361 . 1.000 no
C236 . H2362 . 1.000 no
C236 . H2363 . 1.000 no
C241 . H2411 . 1.000 no
C241 . H2412 . 1.000 no
C241 . H2413 . 1.000 no
C242 . H2421 . 1.000 no
C242 . H2422 . 1.000 no
C242 . H2423 . 1.000 no
C243 . H2431 . 1.000 no
C243 . H2432 . 1.000 no
C243 . H2433 . 1.000 no
C251 . H2511 . 1.000 no
C251 . H2512 . 1.000 no
C251 . H2513 . 1.000 no
C252 . H2521 . 1.000 no
C252 . H2522 . 1.000 no
C252 . H2523 . 1.000 no
C253 . H2531 . 1.000 no
C253 . H2532 . 1.000 no
C253 . H2533 . 1.000 no
C301 . H3011 . 1.000 no
C302 . H3021 . 1.000 no
C401 . C402 . 1.527(17) yes
C401 . H4011 . 1.000 no
C401 . H4012 . 1.000 no
C401 . H4013 . 1.000 no
C402 . H4021 . 1.000 no
C402 . H4022 . 1.000 no
C404 . C405 . 1.521(19) yes
C404 . H4041 . 1.000 no
C404 . H4042 . 1.000 no
C405 . H4051 . 1.000 no
C405 . H4052 . 1.000 no
C405 . H4053 . 1.000 no
